data_4021952
loop_
_publ_author_name
'Galla V. Karunakar'
'Mariappan Periasamy'

_publ_contact_author_address
; 
School of Chemistry
University of Hyderabad
Hyderabad
500046
India
;
_publ_contact_author_email mpsc@uohyd.ernet.in
_publ_contact_author_fax '+91 40-2301-2460'
_publ_contact_author_name 'Mariappan Periasamy'
_publ_contact_author_phone '+91 402 3134814'
_publ_section_title
;
 Conversion of Propargyl Alcohols to Chloroallenes and Arylalkynes
 Using the TiCl~4~/R~3~N Reagent System
;
_journal_name_full 'Journal of Organic Chemistry'
_journal_page_first 7463
_journal_page_last 7466
_journal_paper_doi 10.1021/jo060683m
_journal_volume 71
_journal_year 2006
_chemical_formula_moiety 'C27 H30 N, 3(H2 O), Cl'
_chemical_formula_sum 'C27 H36 Cl N O3'
_chemical_formula_weight 458.02
_chemical_name_common 'allenyl triethylamine salt'
_chemical_name_systematic
;
 ?
;
_space_group_IT_number 14
_symmetry_cell_setting monoclinic
_symmetry_space_group_name_Hall '-P 2yn'
_symmetry_space_group_name_H-M 'P 1 21/n 1'
_atom_sites_solution_hydrogens geom
_atom_sites_solution_primary direct
_atom_sites_solution_secondary difmap
_audit_creation_method SHELXL-97
_cell_angle_alpha 90.00
_cell_angle_beta 107.8470(10)
_cell_angle_gamma 90.00
_cell_formula_units_Z 4
_cell_length_a 16.2829(9)
_cell_length_b 9.8672(5)
_cell_length_c 17.0435(9)
_cell_measurement_reflns_used 4574
_cell_measurement_temperature 293(2)
_cell_volume 2606.5(2)
_computing_cell_refinement 'Bruker SMART'
_computing_data_collection 'Bruker SMART'
_computing_data_reduction 'Bruker SAINT'
_computing_molecular_graphics 'Bruker SHELXTL'
_computing_publication_material 'Bruker SHELXTL'
_computing_structure_refinement 'SHELXL-97 (Sheldrick, 1997)'
_computing_structure_solution 'SHELXL-97 (Sheldrick, 1997)'
_diffrn_ambient_temperature 293(2)
_diffrn_measured_fraction_theta_full 0.996
_diffrn_measured_fraction_theta_max 0.996
_diffrn_radiation_monochromator graphite
_diffrn_radiation_source 'fine-focus sealed tube'
_diffrn_radiation_type MoK\a
_diffrn_radiation_wavelength 0.71073
_diffrn_reflns_av_R_equivalents 0.0401
_diffrn_reflns_av_sigmaI/netI 0.0290
_diffrn_reflns_limit_h_max 19
_diffrn_reflns_limit_h_min -19
_diffrn_reflns_limit_k_max 11
_diffrn_reflns_limit_k_min -11
_diffrn_reflns_limit_l_max 20
_diffrn_reflns_limit_l_min -20
_diffrn_reflns_number 24177
_diffrn_reflns_theta_full 25.00
_diffrn_reflns_theta_max 25.00
_diffrn_reflns_theta_min 1.51
_exptl_absorpt_coefficient_mu 0.173
_exptl_absorpt_correction_T_max 0.9783
_exptl_absorpt_correction_T_min 0.9535
_exptl_absorpt_correction_type none
_exptl_crystal_colour colorless
_exptl_crystal_density_diffrn 1.167
_exptl_crystal_density_method 'not measured'
_exptl_crystal_description blocks
_exptl_crystal_F_000 984.0
_exptl_crystal_size_max 0.48
_exptl_crystal_size_mid 0.40
_exptl_crystal_size_min 0.22
_refine_diff_density_max 0.539
_refine_diff_density_min -0.667
_refine_diff_density_rms 0.060
_refine_ls_extinction_method none
_refine_ls_goodness_of_fit_ref 1.070
_refine_ls_hydrogen_treatment constr
_refine_ls_matrix_type full
_refine_ls_number_parameters 313
_refine_ls_number_reflns 4574
_refine_ls_number_restraints 10
_refine_ls_restrained_S_all 1.072
_refine_ls_R_factor_all 0.1143
_refine_ls_R_factor_gt 0.0821
_refine_ls_shift/su_max 0.000
_refine_ls_shift/su_mean 0.000
_refine_ls_structure_factor_coef Fsqd
_refine_ls_weighting_details 'calc w=1/[\s^2^(Fo^2^)+(0.2000P)^2^+0.0000P] where P=(Fo^2^+2Fc^2^)/3'
_refine_ls_weighting_scheme calc
_refine_ls_wR_factor_gt 0.2610
_refine_ls_wR_factor_ref 0.2959
_reflns_number_gt 2827
_reflns_number_total 4593
_reflns_threshold_expression >2sigma(I)
_cod_data_source_file jo060683msi20060330_054513.cif
_cod_original_sg_symbol_H-M 'P 21/n'
_cod_original_formula_sum 'C27 H36 Cl NO3'
_cod_database_code 4021952

loop_
_symmetry_equiv_pos_as_xyz
'x, y, z'
'-x+1/2, y+1/2, -z+1/2'
'-x, -y, -z'
'x-1/2, -y-1/2, z-1/2'

loop_
_atom_site_label
_atom_site_type_symbol
_atom_site_fract_x
_atom_site_fract_y
_atom_site_fract_z
_atom_site_U_iso_or_equiv
_atom_site_adp_type
_atom_site_occupancy
_atom_site_symmetry_multiplicity
_atom_site_calc_flag
_atom_site_refinement_flags
Cl1 Cl 0.65534(11) 0.05976(18) 0.13023(11) 0.1517(7) Uani 1 1 d .
H3A H 0.357(2) 0.099(3) -0.020(2) 0.103(15) Uiso 1 1 d D
H1B H 0.4915(13) 0.036(4) 0.866(2) 0.095(16) Uiso 1 1 d D
H1A H 0.5815(14) 0.084(2) 0.9126(14) 0.044(7) Uiso 1 1 d D
H3B H 0.422(3) 0.142(5) 0.056(2) 0.16(2) Uiso 1 1 d D
O1 O 0.5481(3) 0.0270(5) 0.8650(2) 0.1418(14) Uani 1 1 d D
O3 O 0.3861(3) 0.1804(4) 0.0048(3) 0.1270(13) Uani 1 1 d D
O2 O 0.5544(3) 0.2270(4) -0.0104(3) 0.1371(14) Uani 1 1 d D
N1 N 0.57322(14) 0.5044(2) 0.20363(14) 0.0529(7) Uani 1 1 d .
C1 C 0.3748(2) 0.7657(4) 0.3146(3) 0.0783(11) Uani 1 1 d .
H1 H 0.4051 0.8307 0.2953 0.094 Uiso 1 1 calc R
C2 C 0.2857(3) 0.7772(5) 0.2973(3) 0.0966(14) Uani 1 1 d .
H2 H 0.2568 0.8491 0.2654 0.116 Uiso 1 1 calc R
C3 C 0.2409(2) 0.6852(5) 0.3265(3) 0.0893(12) Uani 1 1 d .
H3 H 0.1817 0.6942 0.3156 0.107 Uiso 1 1 calc R
C4 C 0.2836(3) 0.5797(5) 0.3716(3) 0.0984(14) Uani 1 1 d .
H4 H 0.2532 0.5149 0.3911 0.118 Uiso 1 1 calc R
C5 C 0.3701(2) 0.5677(4) 0.3887(3) 0.0785(11) Uani 1 1 d .
H5 H 0.3984 0.4955 0.4209 0.094 Uiso 1 1 calc R
C6 C 0.41723(19) 0.6599(3) 0.35958(18) 0.0525(8) Uani 1 1 d .
C7 C 0.51324(18) 0.6448(3) 0.37819(18) 0.0493(7) Uani 1 1 d .
C8 C 0.57351(19) 0.7171(3) 0.44776(18) 0.0507(7) Uani 1 1 d .
C9 C 0.5432(2) 0.7991(3) 0.4998(2) 0.0634(9) Uani 1 1 d .
H9 H 0.4841 0.8101 0.4896 0.076 Uiso 1 1 calc R
C10 C 0.5997(3) 0.8635(4) 0.5655(2) 0.0808(11) Uani 1 1 d .
H10 H 0.5783 0.9187 0.5990 0.097 Uiso 1 1 calc R
C11 C 0.6867(3) 0.8482(4) 0.5827(2) 0.0827(11) Uani 1 1 d .
H11 H 0.7243 0.8918 0.6280 0.099 Uiso 1 1 calc R
C12 C 0.7184(2) 0.7671(4) 0.5322(2) 0.0728(10) Uani 1 1 d .
H12 H 0.7776 0.7566 0.5432 0.087 Uiso 1 1 calc R
C13 C 0.6630(2) 0.7031(3) 0.4666(2) 0.0607(8) Uani 1 1 d .
H13 H 0.6852 0.6486 0.4334 0.073 Uiso 1 1 calc R
C14 C 0.53949(17) 0.5638(3) 0.32871(18) 0.0527(8) Uani 1 1 d .
C15 C 0.56321(17) 0.4707(3) 0.28676(17) 0.0472(7) Uani 1 1 d .
C16 C 0.58199(19) 0.3312(3) 0.3196(2) 0.0537(8) Uani 1 1 d .
C17 C 0.5359(2) 0.2173(3) 0.2865(3) 0.0752(10) Uani 1 1 d .
H17 H 0.4902 0.2248 0.2380 0.090 Uiso 1 1 calc R
C18 C 0.5556(3) 0.0919(4) 0.3236(4) 0.0948(14) Uani 1 1 d .
H18 H 0.5243 0.0160 0.2993 0.114 Uiso 1 1 calc R
C19 C 0.6206(3) 0.0795(4) 0.3952(3) 0.0924(14) Uani 1 1 d .
H19 H 0.6333 -0.0050 0.4202 0.111 Uiso 1 1 calc R
C20 C 0.6677(3) 0.1901(4) 0.4308(3) 0.0879(12) Uani 1 1 d .
H20 H 0.7121 0.1815 0.4801 0.106 Uiso 1 1 calc R
C21 C 0.6488(2) 0.3151(3) 0.3930(2) 0.0702(9) Uani 1 1 d .
H21 H 0.6815 0.3901 0.4170 0.084 Uiso 1 1 calc R
C22 C 0.4964(2) 0.4447(4) 0.1349(2) 0.0774(10) Uani 1 1 d .
H22A H 0.5014 0.4723 0.0819 0.093 Uiso 1 1 calc R
H22B H 0.5002 0.3466 0.1376 0.093 Uiso 1 1 calc R
C23 C 0.4099(2) 0.4864(6) 0.1394(3) 0.1009(14) Uani 1 1 d .
H23A H 0.3658 0.4454 0.0948 0.151 Uiso 1 1 calc R
H23B H 0.4048 0.5832 0.1352 0.151 Uiso 1 1 calc R
H23C H 0.4036 0.4573 0.1909 0.151 Uiso 1 1 calc R
C24 C 0.6556(2) 0.4399(3) 0.1981(2) 0.0658(9) Uani 1 1 d .
H24A H 0.6517 0.3426 0.2045 0.079 Uiso 1 1 calc R
H24B H 0.7034 0.4724 0.2437 0.079 Uiso 1 1 calc R
C25 C 0.6755(3) 0.4676(5) 0.1184(3) 0.0992(14) Uani 1 1 d .
H25A H 0.7286 0.4237 0.1199 0.149 Uiso 1 1 calc R
H25B H 0.6810 0.5635 0.1119 0.149 Uiso 1 1 calc R
H25C H 0.6296 0.4332 0.0728 0.149 Uiso 1 1 calc R
C26 C 0.5743(2) 0.6556(3) 0.1908(2) 0.0698(9) Uani 1 1 d .
H26A H 0.5684 0.6722 0.1332 0.084 Uiso 1 1 calc R
H26B H 0.5241 0.6942 0.2016 0.084 Uiso 1 1 calc R
C27 C 0.6530(3) 0.7300(4) 0.2426(3) 0.0919(13) Uani 1 1 d .
H27A H 0.6470 0.8249 0.2298 0.138 Uiso 1 1 calc R
H27B H 0.7033 0.6955 0.2312 0.138 Uiso 1 1 calc R
H27C H 0.6589 0.7170 0.2999 0.138 Uiso 1 1 calc R
H4A H 0.589(2) 0.184(5) 0.043(2) 0.137(19) Uiso 1 1 d D
H4B H 0.4955(14) 0.208(4) -0.003(2) 0.086(12) Uiso 1 1 d D

loop_
_atom_site_aniso_label
_atom_site_aniso_U_11
_atom_site_aniso_U_22
_atom_site_aniso_U_33
_atom_site_aniso_U_23
_atom_site_aniso_U_13
_atom_site_aniso_U_12
Cl1 0.1401(14) 0.1337(13) 0.1555(16) 0.0149(10) 0.0072(11) -0.0171(10)
O1 0.151(4) 0.169(4) 0.094(3) -0.006(2) 0.021(3) 0.027(3)
O3 0.123(3) 0.109(3) 0.132(3) -0.003(2) 0.014(2) 0.022(2)
O2 0.142(3) 0.118(3) 0.137(3) 0.028(2) 0.021(3) -0.008(2)
N1 0.0487(14) 0.0575(15) 0.0537(14) 0.0014(11) 0.0172(11) 0.0003(10)
C1 0.070(2) 0.065(2) 0.097(3) 0.0204(19) 0.021(2) 0.0112(17)
C2 0.077(3) 0.090(3) 0.111(3) 0.022(2) 0.013(3) 0.036(2)
C3 0.053(2) 0.105(3) 0.106(3) -0.007(3) 0.019(2) 0.012(2)
C4 0.070(3) 0.106(3) 0.128(4) 0.021(3) 0.043(3) -0.002(2)
C5 0.059(2) 0.072(2) 0.108(3) 0.029(2) 0.030(2) 0.0088(17)
C6 0.0532(17) 0.0489(16) 0.0558(17) -0.0043(13) 0.0172(14) 0.0073(13)
C7 0.0552(17) 0.0395(14) 0.0565(17) 0.0049(12) 0.0219(14) 0.0058(12)
C8 0.0579(17) 0.0421(15) 0.0540(17) 0.0043(12) 0.0203(14) 0.0007(12)
C9 0.0636(19) 0.066(2) 0.066(2) -0.0048(16) 0.0279(17) -0.0012(15)
C10 0.093(3) 0.088(3) 0.070(2) -0.026(2) 0.039(2) -0.014(2)
C11 0.079(3) 0.096(3) 0.069(2) -0.014(2) 0.018(2) -0.019(2)
C12 0.060(2) 0.078(2) 0.075(2) -0.0007(19) 0.0132(18) -0.0033(17)
C13 0.0621(19) 0.0539(17) 0.067(2) -0.0014(15) 0.0216(16) 0.0027(14)
C14 0.0459(16) 0.0506(16) 0.0594(18) 0.0049(14) 0.0129(14) 0.0030(12)
C15 0.0424(14) 0.0463(15) 0.0552(17) -0.0023(13) 0.0185(12) 0.0023(11)
C16 0.0541(17) 0.0482(16) 0.0681(19) 0.0024(14) 0.0324(15) 0.0049(13)
C17 0.072(2) 0.054(2) 0.100(3) -0.0049(18) 0.028(2) -0.0083(16)
C18 0.104(3) 0.056(2) 0.143(4) -0.006(2) 0.067(3) -0.015(2)
C19 0.115(4) 0.060(2) 0.130(4) 0.023(2) 0.079(3) 0.020(2)
C20 0.106(3) 0.071(3) 0.091(3) 0.021(2) 0.036(2) 0.025(2)
C21 0.079(2) 0.0559(19) 0.075(2) 0.0052(16) 0.0229(19) 0.0096(16)
C22 0.071(2) 0.100(3) 0.058(2) -0.0068(18) 0.0155(17) -0.020(2)
C23 0.057(2) 0.139(4) 0.092(3) -0.001(3) 0.001(2) -0.011(2)
C24 0.0596(19) 0.066(2) 0.082(2) 0.0018(16) 0.0371(17) 0.0050(15)
C25 0.104(3) 0.104(3) 0.117(4) 0.017(3) 0.072(3) 0.007(2)
C26 0.081(2) 0.058(2) 0.072(2) 0.0160(16) 0.0259(19) 0.0067(16)
C27 0.103(3) 0.063(2) 0.110(3) 0.013(2) 0.033(3) -0.017(2)

loop_
_atom_type_symbol
_atom_type_description
_atom_type_scat_dispersion_real
_atom_type_scat_dispersion_imag
_atom_type_scat_source
C C 0.0033 0.0016 'International Tables Vol C Tables 4.2.6.8 and 6.1.1.4'
H H 0.0000 0.0000 'International Tables Vol C Tables 4.2.6.8 and 6.1.1.4'
N N 0.0061 0.0033 'International Tables Vol C Tables 4.2.6.8 and 6.1.1.4'
O O 0.0106 0.0060 'International Tables Vol C Tables 4.2.6.8 and 6.1.1.4'
Cl Cl 0.1484 0.1585 'International Tables Vol C Tables 4.2.6.8 and 6.1.1.4'

loop_
_geom_angle_atom_site_label_1
_geom_angle_atom_site_label_2
_geom_angle_atom_site_label_3
_geom_angle
C26 N1 C15 111.3(2)
C26 N1 C24 110.9(2)
C15 N1 C24 108.5(2)
C26 N1 C22 108.1(3)
C15 N1 C22 109.4(2)
C24 N1 C22 108.6(3)
C6 C1 C2 120.1(4)
C3 C2 C1 120.7(4)
C2 C3 C4 119.1(4)
C3 C4 C5 120.6(4)
C4 C5 C6 121.5(3)
C1 C6 C5 118.0(3)
C1 C6 C7 120.9(3)
C5 C6 C7 121.1(3)
C14 C7 C8 122.7(3)
C14 C7 C6 116.3(3)
C8 C7 C6 121.0(2)
C9 C8 C13 117.2(3)
C9 C8 C7 120.9(3)
C13 C8 C7 121.9(3)
C10 C9 C8 120.6(3)
C11 C10 C9 121.2(3)
C10 C11 C12 119.3(3)
C13 C12 C11 120.0(3)
C12 C13 C8 121.7(3)
C15 C14 C7 171.8(3)
C14 C15 C16 120.9(3)
C14 C15 N1 119.8(2)
C16 C15 N1 119.3(2)
C17 C16 C21 117.0(3)
C17 C16 C15 125.5(3)
C21 C16 C15 117.3(3)
C16 C17 C18 121.6(4)
C19 C18 C17 120.1(4)
C18 C19 C20 120.4(4)
C19 C20 C21 119.5(4)
C20 C21 C16 121.4(4)
C23 C22 N1 114.4(3)
N1 C24 C25 114.6(3)
C27 C26 N1 116.3(3)

loop_
_geom_bond_atom_site_label_1
_geom_bond_atom_site_label_2
_geom_bond_distance
N1 C26 1.508(4)
N1 C15 1.512(4)
N1 C24 1.514(4)
N1 C22 1.545(4)
C1 C6 1.352(4)
C1 C2 1.394(5)
C2 C3 1.351(6)
C3 C4 1.353(6)
C4 C5 1.353(5)
C5 C6 1.377(5)
C6 C7 1.504(4)
C7 C14 1.324(4)
C7 C8 1.471(4)
C8 C9 1.397(4)
C8 C13 1.400(4)
C9 C10 1.369(5)
C10 C11 1.364(6)
C11 C12 1.386(5)
C12 C13 1.358(5)
C14 C15 1.294(4)
C15 C16 1.482(4)
C16 C17 1.373(4)
C16 C21 1.392(5)
C17 C18 1.381(6)
C18 C19 1.354(7)
C19 C20 1.365(6)
C20 C21 1.381(5)
C22 C23 1.492(6)
C24 C25 1.516(5)
C26 C27 1.506(5)

loop_
_cod_related_entry_id
_cod_related_entry_database
_cod_related_entry_code
1 ChemSpider 21154241
